data_1514856
loop_
_publ_author_name
'Haque, Rosenani A.'
'Salman, Abbas Washeel'
'Budagumpi, Srinivasa'
'Abdullah, Amirul Al-Ashraf'
'Majid, Amin M S Abdul'

_publ_section_title
;
 Sterically tuned Ag(I)- and Pd(II)-N-heterocyclic carbene complexes of
 imidazol-2-ylidenes: synthesis, crystal structures, and in vitro
 antibacterial and anticancer studies.
;
_journal_issue 6
_journal_name_full 'Metallomics : integrated biometal science'
_journal_page_first 760
_journal_page_last 769
_journal_paper_doi 10.1039/c3mt00051f
_journal_volume 5
_journal_year 2013
_chemical_formula_sum 'C20 H32 Cl2 N4 Pd'
_chemical_formula_weight 505.80
_chemical_name_systematic
;
Dichlorobis(3-allyl-1-butylimdazolium)palladium(II)
;
_space_group_IT_number 14
_symmetry_space_group_name_Hall '-P 2ybc'
_symmetry_space_group_name_H-M 'P 1 21/c 1'
_atom_sites_solution_hydrogens geom
_atom_sites_solution_primary direct
_atom_sites_solution_secondary difmap
_audit_creation_method SHELXL-97
_cell_angle_alpha 90.00
_cell_angle_beta 94.258(2)
_cell_angle_gamma 90.00
_cell_formula_units_Z 4
_cell_length_a 7.5573(8)
_cell_length_b 14.3118(15)
_cell_length_c 22.254(2)
_cell_measurement_temperature 293(2)
_cell_volume 2400.3(4)
_computing_structure_refinement 'SHELXL-97 (Sheldrick, 1997)'
_computing_structure_solution 'SHELXS-97 (Sheldrick, 1990)'
_diffrn_ambient_temperature 293(2)
_diffrn_measured_fraction_theta_full 0.982
_diffrn_measured_fraction_theta_max 0.982
_diffrn_radiation_monochromator graphite
_diffrn_radiation_source 'fine-focus sealed tube'
_diffrn_radiation_type MoK\a
_diffrn_radiation_wavelength 0.71073
_diffrn_reflns_av_R_equivalents 0.0566
_diffrn_reflns_av_sigmaI/netI 0.0613
_diffrn_reflns_limit_h_max 11
_diffrn_reflns_limit_h_min -12
_diffrn_reflns_limit_k_max 22
_diffrn_reflns_limit_k_min -22
_diffrn_reflns_limit_l_max 34
_diffrn_reflns_limit_l_min -35
_diffrn_reflns_number 35851
_diffrn_reflns_theta_full 34.62
_diffrn_reflns_theta_max 34.62
_diffrn_reflns_theta_min 2.99
_exptl_absorpt_coefficient_mu 1.007
_exptl_absorpt_correction_T_max 0.8419
_exptl_absorpt_correction_T_min 0.7623
_exptl_absorpt_correction_type multi-scan
_exptl_crystal_density_diffrn 1.400
_exptl_crystal_density_method 'not measured'
_exptl_crystal_F_000 1040
_exptl_crystal_size_max 0.28
_exptl_crystal_size_mid 0.19
_exptl_crystal_size_min 0.18
_refine_diff_density_max 1.117
_refine_diff_density_min -1.256
_refine_diff_density_rms 0.118
_refine_ls_extinction_method none
_refine_ls_goodness_of_fit_ref 1.041
_refine_ls_hydrogen_treatment mixed
_refine_ls_matrix_type full
_refine_ls_number_parameters 244
_refine_ls_number_reflns 10084
_refine_ls_number_restraints 0
_refine_ls_restrained_S_all 1.041
_refine_ls_R_factor_all 0.1016
_refine_ls_R_factor_gt 0.0606
_refine_ls_shift/su_max 0.001
_refine_ls_shift/su_mean 0.000
_refine_ls_structure_factor_coef Fsqd
_refine_ls_weighting_details 'calc w=1/[\s^2^(Fo^2^)+(0.0884P)^2^+2.5994P] where P=(Fo^2^+2Fc^2^)/3'
_refine_ls_weighting_scheme calc
_refine_ls_wR_factor_gt 0.1744
_refine_ls_wR_factor_ref 0.1999
_reflns_number_gt 6059
_reflns_number_total 10084
_reflns_threshold_expression >2sigma(I)
_cod_data_source_file c3mt00051f.txt
_cod_data_source_block mo_albupd_0m
_cod_original_cell_volume 2400.4(4)
_cod_original_sg_symbol_H-M P2(1)/c
_cod_database_code 1514856

loop_
_symmetry_equiv_pos_as_xyz
'x, y, z'
'-x, y+1/2, -z+1/2'
'-x, -y, -z'
'x, -y-1/2, z-1/2'

loop_
_atom_site_label
_atom_site_type_symbol
_atom_site_fract_x
_atom_site_fract_y
_atom_site_fract_z
_atom_site_U_iso_or_equiv
_atom_site_adp_type
_atom_site_occupancy
_atom_site_symmetry_multiplicity
_atom_site_calc_flag
_atom_site_refinement_flags
Pd1 Pd 0.39184(4) 0.499553(16) 0.157098(12) 0.03583(9) Uani 1 1 d .
Cl1 Cl 0.30677(13) 0.35302(6) 0.11457(4) 0.0439(2) Uani 1 1 d .
Cl2 Cl 0.17117(15) 0.49135(7) 0.22766(6) 0.0525(2) Uani 1 1 d .
N1 N 0.6272(5) 0.5660(2) 0.06130(14) 0.0466(7) Uani 1 1 d .
N2 N 0.7451(4) 0.4541(2) 0.11386(15) 0.0463(7) Uani 1 1 d .
N3 N 0.3405(5) 0.7020(2) 0.17834(16) 0.0520(8) Uani 1 1 d .
N4 N 0.5903(5) 0.6582(2) 0.22162(15) 0.0474(7) Uani 1 1 d .
C1 C 0.5905(17) 0.8010(5) 0.0155(3) 0.132(4) Uani 1 1 d .
H12B H 0.5605 0.7914 -0.0254 0.159 Uiso 1 1 calc R
H12C H 0.6335 0.8587 0.0289 0.159 Uiso 1 1 calc R
C2 C 0.5726(9) 0.7345(3) 0.0532(2) 0.0708(15) Uani 1 1 d .
H2A H 0.6038 0.7464 0.0937 0.085 Uiso 1 1 calc R
C3 C 0.5034(7) 0.6370(3) 0.03603(18) 0.0562(11) Uani 1 1 d .
H3A H 0.3878 0.6278 0.0514 0.067 Uiso 1 1 calc R
H3B H 0.4904 0.6311 -0.0075 0.067 Uiso 1 1 calc R
C4 C 0.7920(7) 0.5529(4) 0.0413(2) 0.0653(13) Uani 1 1 d .
H4A H 0.8418 0.5860 0.0107 0.078 Uiso 1 1 calc R
C5 C 0.8678(8) 0.4833(4) 0.0740(2) 0.0642(13) Uani 1 1 d .
H5A H 0.9808 0.4590 0.0708 0.077 Uiso 1 1 calc R
C6 C 0.5960(6) 0.5061(2) 0.10664(17) 0.0417(7) Uani 1 1 d .
C7 C 0.7744(7) 0.3760(3) 0.1554(2) 0.0594(11) Uani 1 1 d .
H7A H 0.6739 0.3695 0.1798 0.071 Uiso 1 1 calc R
H7B H 0.8796 0.3873 0.1821 0.071 Uiso 1 1 calc R
C8 C 0.7980(12) 0.2856(5) 0.1190(4) 0.109(3) Uani 1 1 d .
H8A H 0.6838 0.2688 0.0992 0.131 Uiso 1 1 calc R
H8B H 0.8772 0.2990 0.0878 0.131 Uiso 1 1 calc R
C9 C 0.8621(17) 0.2105(6) 0.1504(4) 0.128(3) Uani 1 1 d .
H9A H 0.7835 0.1953 0.1815 0.154 Uiso 1 1 calc R
H9B H 0.9778 0.2254 0.1699 0.154 Uiso 1 1 calc R
C10 C 0.879(2) 0.1241(8) 0.1080(8) 0.199(7) Uani 1 1 d .
H10A H 0.9216 0.0713 0.1313 0.299 Uiso 1 1 calc R
H10B H 0.9600 0.1384 0.0781 0.299 Uiso 1 1 calc R
H10C H 0.7643 0.1097 0.0884 0.299 Uiso 1 1 calc R
C11 C -0.0349(10) 0.8364(5) 0.1422(5) 0.112(3) Uani 1 1 d .
H11A H -0.0116 0.8506 0.1027 0.134 Uiso 1 1 calc R
H11B H -0.1147 0.8725 0.1620 0.134 Uiso 1 1 calc R
C12 C 0.0440(9) 0.7662(5) 0.1695(3) 0.0902(19) Uani 1 1 d .
H12A H 0.0169 0.7544 0.2089 0.108 Uiso 1 1 calc R
C13 C 0.1716(9) 0.7041(4) 0.1439(3) 0.0759(16) Uani 1 1 d .
H13A H 0.1229 0.6414 0.1416 0.091 Uiso 1 1 calc R
H13B H 0.1893 0.7243 0.1032 0.091 Uiso 1 1 calc R
C14 C 0.4184(8) 0.7796(3) 0.2068(2) 0.0638(13) Uani 1 1 d .
H14A H 0.3708 0.8395 0.2069 0.077 Uiso 1 1 calc R
C15 C 0.5720(7) 0.7533(3) 0.2337(2) 0.0584(11) Uani 1 1 d .
H15A H 0.6525 0.7908 0.2562 0.070 Uiso 1 1 calc R
C16 C 0.4506(5) 0.6266(2) 0.18794(16) 0.0420(7) Uani 1 1 d .
C17 C 0.7366(6) 0.6010(3) 0.2456(2) 0.0591(11) Uani 1 1 d .
H17A H 0.8306 0.6412 0.2627 0.071 Uiso 1 1 calc R
H17B H 0.7831 0.5659 0.2129 0.071 Uiso 1 1 calc R
C18 C 0.6842(8) 0.5348(4) 0.2925(3) 0.0734(14) Uani 1 1 d .
H18A H 0.5958 0.4925 0.2740 0.088 Uiso 1 1 calc R
H18B H 0.7872 0.4976 0.3056 0.088 Uiso 1 1 calc R
C19 C 0.6131(13) 0.5756(5) 0.3458(3) 0.103(3) Uani 1 1 d .
H19A H 0.5105 0.6133 0.3330 0.123 Uiso 1 1 calc R
H19B H 0.7019 0.6169 0.3650 0.123 Uiso 1 1 calc R
C20 C 0.560(3) 0.5064(5) 0.3912(5) 0.162(7) Uani 1 1 d .
H20A H 0.5135 0.5388 0.4244 0.244 Uiso 1 1 calc R
H20B H 0.6615 0.4703 0.4055 0.244 Uiso 1 1 calc R
H20C H 0.4705 0.4656 0.3729 0.244 Uiso 1 1 calc R

loop_
_atom_site_aniso_label
_atom_site_aniso_U_11
_atom_site_aniso_U_22
_atom_site_aniso_U_33
_atom_site_aniso_U_23
_atom_site_aniso_U_13
_atom_site_aniso_U_12
Pd1 0.03410(14) 0.03282(13) 0.04020(14) -0.00193(9) 0.00035(9) -0.00025(9)
Cl1 0.0478(5) 0.0341(3) 0.0487(4) -0.0030(3) -0.0034(4) -0.0039(3)
Cl2 0.0388(5) 0.0577(6) 0.0625(6) -0.0067(4) 0.0151(4) -0.0037(4)
N1 0.0486(19) 0.0510(17) 0.0406(15) -0.0047(13) 0.0065(14) -0.0035(14)
N2 0.0350(16) 0.0538(18) 0.0498(17) -0.0090(14) 0.0005(13) 0.0061(14)
N3 0.063(2) 0.0385(15) 0.0544(18) -0.0088(13) -0.0004(17) 0.0061(15)
N4 0.0437(18) 0.0465(16) 0.0518(17) -0.0119(13) 0.0028(14) -0.0071(14)
C1 0.260(13) 0.056(3) 0.080(4) 0.000(3) 0.012(6) -0.029(5)
C2 0.107(5) 0.053(2) 0.054(2) -0.0048(19) 0.009(3) -0.006(3)
C3 0.080(3) 0.049(2) 0.0387(18) 0.0008(15) 0.0019(19) 0.002(2)
C4 0.058(3) 0.087(4) 0.053(2) -0.002(2) 0.018(2) -0.001(3)
C5 0.049(3) 0.085(3) 0.060(3) -0.015(2) 0.015(2) 0.004(2)
C6 0.047(2) 0.0379(16) 0.0397(16) -0.0057(13) -0.0001(14) -0.0016(14)
C7 0.052(3) 0.046(2) 0.078(3) 0.0008(19) -0.011(2) 0.0075(18)
C8 0.103(6) 0.064(4) 0.160(7) -0.005(4) 0.014(5) 0.020(4)
C9 0.170(10) 0.093(6) 0.118(6) 0.001(4) -0.014(6) 0.043(6)
C10 0.175(12) 0.101(7) 0.33(2) -0.059(9) 0.054(12) 0.050(7)
C11 0.074(4) 0.075(4) 0.184(8) -0.027(5) -0.007(5) 0.031(4)
C12 0.074(4) 0.096(5) 0.103(5) -0.008(4) 0.023(4) 0.000(4)
C13 0.086(4) 0.056(3) 0.082(3) -0.013(2) -0.016(3) 0.027(3)
C14 0.084(4) 0.0396(19) 0.069(3) -0.0125(19) 0.014(3) 0.001(2)
C15 0.071(3) 0.046(2) 0.059(2) -0.0199(18) 0.010(2) -0.016(2)
C16 0.0440(19) 0.0397(16) 0.0429(17) -0.0041(13) 0.0069(15) -0.0041(14)
C17 0.040(2) 0.067(3) 0.069(3) -0.015(2) -0.006(2) -0.0014(19)
C18 0.063(3) 0.066(3) 0.089(4) -0.004(3) -0.008(3) 0.011(3)
C19 0.154(8) 0.077(4) 0.078(4) 0.002(3) 0.019(5) -0.002(4)
C20 0.32(2) 0.085(6) 0.091(6) 0.011(4) 0.054(10) 0.008(7)

loop_
_atom_type_symbol
_atom_type_description
_atom_type_scat_dispersion_real
_atom_type_scat_dispersion_imag
_atom_type_scat_source
C C 0.0033 0.0016 'International Tables Vol C Tables 4.2.6.8 and 6.1.1.4'
H H 0.0000 0.0000 'International Tables Vol C Tables 4.2.6.8 and 6.1.1.4'
N N 0.0061 0.0033 'International Tables Vol C Tables 4.2.6.8 and 6.1.1.4'
Cl Cl 0.1484 0.1585 'International Tables Vol C Tables 4.2.6.8 and 6.1.1.4'
Pd Pd -0.9988 1.0072 'International Tables Vol C Tables 4.2.6.8 and 6.1.1.4'

loop_
_geom_angle_atom_site_label_1
_geom_angle_atom_site_label_2
_geom_angle_atom_site_label_3
_geom_angle
C6 Pd1 C16 89.36(14)
C6 Pd1 Cl1 90.87(10)
C16 Pd1 Cl1 175.66(12)
C6 Pd1 Cl2 173.28(12)
C16 Pd1 Cl2 88.09(11)
Cl1 Pd1 Cl2 92.14(4)
C6 N1 C4 111.6(4)
C6 N1 C3 125.6(4)
C4 N1 C3 122.8(4)
C6 N2 C5 110.4(4)
C6 N2 C7 125.8(4)
C5 N2 C7 123.8(4)
C16 N3 C14 109.1(4)
C16 N3 C13 127.2(3)
C14 N3 C13 123.7(4)
C16 N4 C15 110.8(4)
C16 N4 C17 124.7(3)
C15 N4 C17 124.4(4)
C2 C1 H12B 120.0
C2 C1 H12C 120.0
H12B C1 H12C 120.0
C1 C2 C3 124.4(5)
C1 C2 H2A 117.8
C3 C2 H2A 117.8
N1 C3 C2 109.9(4)
N1 C3 H3A 109.7
C2 C3 H3A 109.7
N1 C3 H3B 109.7
C2 C3 H3B 109.7
H3A C3 H3B 108.2
C5 C4 N1 106.8(4)
C5 C4 H4A 126.6
N1 C4 H4A 126.6
C4 C5 N2 106.9(5)
C4 C5 H5A 126.5
N2 C5 H5A 126.5
N2 C6 N1 104.3(4)
N2 C6 Pd1 125.9(3)
N1 C6 Pd1 129.7(3)
N2 C7 C8 109.2(5)
N2 C7 H7A 109.8
C8 C7 H7A 109.8
N2 C7 H7B 109.8
C8 C7 H7B 109.8
H7A C7 H7B 108.3
C9 C8 C7 116.5(8)
C9 C8 H8A 108.2
C7 C8 H8A 108.2
C9 C8 H8B 108.2
C7 C8 H8B 108.2
H8A C8 H8B 107.3
C8 C9 C10 110.9(10)
C8 C9 H9A 109.5
C10 C9 H9A 109.5
C8 C9 H9B 109.5
C10 C9 H9B 109.5
H9A C9 H9B 108.0
C9 C10 H10A 109.5
C9 C10 H10B 109.5
H10A C10 H10B 109.5
C9 C10 H10C 109.5
H10A C10 H10C 109.5
H10B C10 H10C 109.5
C12 C11 H11A 120.0
C12 C11 H11B 120.0
H11A C11 H11B 120.0
C11 C12 C13 125.6(8)
C11 C12 H12A 117.2
C13 C12 H12A 117.2
N3 C13 C12 113.0(5)
N3 C13 H13A 109.0
C12 C13 H13A 109.0
N3 C13 H13B 109.0
C12 C13 H13B 109.0
H13A C13 H13B 107.8
C15 C14 N3 107.9(4)
C15 C14 H14A 126.0
N3 C14 H14A 126.0
C14 C15 N4 106.7(4)
C14 C15 H15A 126.7
N4 C15 H15A 126.7
N4 C16 N3 105.5(3)
N4 C16 Pd1 131.0(3)
N3 C16 Pd1 123.4(3)
N4 C17 C18 112.6(4)
N4 C17 H17A 109.1
C18 C17 H17A 109.1
N4 C17 H17B 109.1
C18 C17 H17B 109.1
H17A C17 H17B 107.8
C19 C18 C17 116.8(5)
C19 C18 H18A 108.1
C17 C18 H18A 108.1
C19 C18 H18B 108.1
C17 C18 H18B 108.1
H18A C18 H18B 107.3
C18 C19 C20 114.8(7)
C18 C19 H19A 108.6
C20 C19 H19A 108.6
C18 C19 H19B 108.6
C20 C19 H19B 108.6
H19A C19 H19B 107.5
C19 C20 H20A 109.5
C19 C20 H20B 109.5
H20A C20 H20B 109.5
C19 C20 H20C 109.5
H20A C20 H20C 109.5
H20B C20 H20C 109.5

loop_
_geom_bond_atom_site_label_1
_geom_bond_atom_site_label_2
_geom_bond_distance
Pd1 C6 1.977(4)
Pd1 C16 1.982(4)
Pd1 Cl1 2.3699(9)
Pd1 Cl2 2.3770(11)
N1 C6 1.358(5)
N1 C4 1.366(6)
N1 C3 1.465(6)
N2 C6 1.350(5)
N2 C5 1.393(6)
N2 C7 1.458(6)
N3 C16 1.369(5)
N3 C14 1.388(6)
N3 C13 1.440(7)
N4 C16 1.328(5)
N4 C15 1.395(5)
N4 C17 1.446(6)
C1 C2 1.282(8)
C1 H12B 0.9300
C1 H12C 0.9300
C2 C3 1.528(7)
C2 H2A 0.9300
C3 H3A 0.9700
C3 H3B 0.9700
C4 C5 1.338(8)
C4 H4A 0.9300
C5 H5A 0.9300
C7 C8 1.543(8)
C7 H7A 0.9700
C7 H7B 0.9700
C8 C9 1.351(11)
C8 H8A 0.9700
C8 H8B 0.9700
C9 C10 1.567(14)
C9 H9A 0.9700
C9 H9B 0.9700
C10 H10A 0.9600
C10 H10B 0.9600
C10 H10C 0.9600
C11 C12 1.298(11)
C11 H11A 0.9300
C11 H11B 0.9300
C12 C13 1.458(8)
C12 H12A 0.9300
C13 H13A 0.9700
C13 H13B 0.9700
C14 C15 1.321(8)
C14 H14A 0.9300
C15 H15A 0.9300
C17 C18 1.485(8)
C17 H17A 0.9700
C17 H17B 0.9700
C18 C19 1.459(9)
C18 H18A 0.9700
C18 H18B 0.9700
C19 C20 1.491(12)
C19 H19A 0.9700
C19 H19B 0.9700
C20 H20A 0.9600
C20 H20B 0.9600
C20 H20C 0.9600

loop_
_geom_torsion_atom_site_label_1
_geom_torsion_atom_site_label_2
_geom_torsion_atom_site_label_3
_geom_torsion_atom_site_label_4
_geom_torsion
C6 N1 C3 C2 110.5(5)
C4 N1 C3 C2 -69.2(5)
C1 C2 C3 N1 128.0(9)
C6 N1 C4 C5 0.2(6)
C3 N1 C4 C5 180.0(4)
N1 C4 C5 N2 0.5(6)
C6 N2 C5 C4 -1.0(6)
C7 N2 C5 C4 176.8(4)
C5 N2 C6 N1 1.1(4)
C7 N2 C6 N1 -176.7(4)
C5 N2 C6 Pd1 -174.3(3)
C7 N2 C6 Pd1 7.9(6)
C4 N1 C6 N2 -0.8(5)
C3 N1 C6 N2 179.4(4)
C4 N1 C6 Pd1 174.4(3)
C3 N1 C6 Pd1 -5.4(6)
C16 Pd1 C6 N2 112.3(3)
Cl1 Pd1 C6 N2 -72.0(3)
Cl2 Pd1 C6 N2 44.6(10)
C16 Pd1 C6 N1 -62.0(4)
Cl1 Pd1 C6 N1 113.7(3)
Cl2 Pd1 C6 N1 -129.7(8)
C6 N2 C7 C8 116.0(5)
C5 N2 C7 C8 -61.5(6)
N2 C7 C8 C9 166.8(8)
C7 C8 C9 C10 179.9(9)
C16 N3 C13 C12 144.2(5)
C14 N3 C13 C12 -36.9(8)
C11 C12 C13 N3 122.1(8)
C16 N3 C14 C15 -0.4(5)
C13 N3 C14 C15 -179.5(5)
N3 C14 C15 N4 0.2(5)
C16 N4 C15 C14 0.0(5)
C17 N4 C15 C14 -176.6(4)
C15 N4 C16 N3 -0.3(5)
C17 N4 C16 N3 176.3(4)
C15 N4 C16 Pd1 -178.4(3)
C17 N4 C16 Pd1 -1.8(6)
C14 N3 C16 N4 0.4(5)
C13 N3 C16 N4 179.5(5)
C14 N3 C16 Pd1 178.7(3)
C13 N3 C16 Pd1 -2.2(6)
C6 Pd1 C16 N4 -65.8(4)
Cl1 Pd1 C16 N4 -158.9(12)
Cl2 Pd1 C16 N4 108.0(4)
C6 Pd1 C16 N3 116.4(3)
Cl1 Pd1 C16 N3 23.3(17)
Cl2 Pd1 C16 N3 -69.8(3)
C16 N4 C17 C18 -68.2(6)
C15 N4 C17 C18 107.9(5)
N4 C17 C18 C19 -59.6(7)
C17 C18 C19 C20 179.2(11)
